data_2209650
loop_
_publ_author_name
'Tian-Tian Pan'
'Jia-Geng Liu'
'Duan-Jun Xu'

_publ_section_title
;Bis(4-hydroxybenzoato-\k<i>O</i>)bis(1,10-phenanthroline-\k^2^<i>N</i>,<i>N</i>')cadmium(II)
 dihydrate
;
_journal_coeditor_code SG2036
_journal_issue 7
_journal_name_full 'Acta Crystallographica Section E'
_journal_page_first m1597
_journal_page_last m1599
_journal_paper_doi 10.1107/S1600536806021787
_journal_volume 62
_journal_year 2006
_chemical_formula_iupac '[Cd (C7 H5 O3)2 (C12 H8 N2)2], 2H2 O'
_chemical_formula_moiety 'C38 H26 Cd N4 O6, 2H2 O'
_chemical_formula_sum 'C38 H30 Cd N4 O8'
_chemical_formula_weight 783.06
_chemical_name_systematic
;
Bis(4-hydroxybenzoato-\kO)bis(1,10-phenanthroline-\k^2^N,N')cadmium(II)
dihydrate
;
_space_group_IT_number 15
_symmetry_cell_setting monoclinic
_symmetry_space_group_name_Hall '-C 2yc'
_symmetry_space_group_name_H-M 'C 1 2/c 1'
_atom_sites_solution_hydrogens geom
_atom_sites_solution_primary direct
_atom_sites_solution_secondary difmap
_audit_creation_method SHELXL-97
_cell_angle_alpha 90.00
_cell_angle_beta 99.416(2)
_cell_angle_gamma 90.00
_cell_formula_units_Z 4
_cell_length_a 23.158(11)
_cell_length_b 9.399(3)
_cell_length_c 16.802(5)
_cell_measurement_reflns_used 15642
_cell_measurement_temperature 295(2)
_cell_measurement_theta_max 25.6
_cell_measurement_theta_min 2.3
_cell_volume 3608(2)
_computing_cell_refinement PROCESS-AUTO
_computing_data_collection 'PROCESS-AUTO (Rigaku, 1998)'
_computing_data_reduction 'CrystalStructure (Rigaku/MSC, 2002)'
_computing_molecular_graphics 'ORTEP-3 for Windows (Farrugia, 1997)'
_computing_publication_material 'WinGX (Farrugia, 1999)'
_computing_structure_refinement 'SHELXL97 (Sheldrick, 1997)'
_computing_structure_solution 'SIR92 (Altomare <i>et al.</i>,  1993)'
_diffrn_ambient_temperature 295(2)
_diffrn_detector_area_resol_mean 10
_diffrn_measured_fraction_theta_full 1.0
_diffrn_measured_fraction_theta_max 1.00
_diffrn_measurement_device_type 'Rigaku R-AXIS RAPID'
_diffrn_measurement_method \w
_diffrn_radiation_monochromator graphite
_diffrn_radiation_source 'fine-focus sealed tube'
_diffrn_radiation_type MoK\a
_diffrn_radiation_wavelength 0.71073
_diffrn_reflns_av_R_equivalents 0.025
_diffrn_reflns_av_sigmaI/netI 0.020
_diffrn_reflns_limit_h_max 30
_diffrn_reflns_limit_h_min -30
_diffrn_reflns_limit_k_max 12
_diffrn_reflns_limit_k_min -12
_diffrn_reflns_limit_l_max 18
_diffrn_reflns_limit_l_min -21
_diffrn_reflns_number 17121
_diffrn_reflns_theta_full 27.5
_diffrn_reflns_theta_max 27.5
_diffrn_reflns_theta_min 3.3
_diffrn_standards_number 0
_exptl_absorpt_coefficient_mu 0.662
_exptl_absorpt_correction_T_max 0.875
_exptl_absorpt_correction_T_min 0.702
_exptl_absorpt_correction_type multi-scan
_exptl_absorpt_process_details '(ABSCOR; Higashi, 1995)'
_exptl_crystal_colour colorless
_exptl_crystal_density_diffrn 1.442
_exptl_crystal_density_method 'not measured'
_exptl_crystal_description prism
_exptl_crystal_F_000 1592
_exptl_crystal_size_max 0.53
_exptl_crystal_size_mid 0.32
_exptl_crystal_size_min 0.20
_refine_diff_density_max 0.89
_refine_diff_density_min -0.45
_refine_ls_extinction_method none
_refine_ls_goodness_of_fit_ref 1.085
_refine_ls_hydrogen_treatment constr
_refine_ls_matrix_type full
_refine_ls_number_parameters 235
_refine_ls_number_reflns 4123
_refine_ls_number_restraints 0
_refine_ls_restrained_S_all 1.085
_refine_ls_R_factor_all 0.037
_refine_ls_R_factor_gt 0.033
_refine_ls_shift/su_max 0.001
_refine_ls_shift/su_mean 0.000
_refine_ls_structure_factor_coef Fsqd
_refine_ls_weighting_details 'calc w=1/[\s^2^(Fo^2^)+(0.0723P)^2^+1.9122P] where P=(Fo^2^+2Fc^2^)/3'
_refine_ls_weighting_scheme calc
_refine_ls_wR_factor_gt 0.105
_refine_ls_wR_factor_ref 0.108
_reflns_number_gt 3771
_reflns_number_total 4123
_reflns_threshold_expression I>2\s(I)
_cod_data_source_file sg2036.cif
_cod_data_source_block I
_cod_original_sg_symbol_H-M 'C 2/c'
_cod_database_code 2209650
_cod_database_fobs_code 2209650

loop_
_symmetry_equiv_pos_as_xyz
'x, y, z'
'-x, y, -z+1/2'
'x+1/2, y+1/2, z'
'-x+1/2, y+1/2, -z+1/2'
'-x, -y, -z'
'x, -y, z-1/2'
'-x+1/2, -y+1/2, -z'
'x+1/2, -y+1/2, z-1/2'

loop_
_atom_site_type_symbol
_atom_site_label
_atom_site_fract_x
_atom_site_fract_y
_atom_site_fract_z
_atom_site_U_iso_or_equiv
_atom_site_adp_type
_atom_site_calc_flag
_atom_site_refinement_flags
_atom_site_occupancy
_atom_site_disorder_assembly
_atom_site_disorder_group
Cd Cd 0.5000 0.64458(3) 0.2500 0.03886(11) Uani d S 1 . .
C C1 0.40389(13) 0.9116(3) 0.2379(2) 0.0568(7) Uani d . 1 . .
H H1 0.4035 0.9017 0.1828 0.068 Uiso calc R 1 . .
C C2 0.36625(15) 1.0092(4) 0.2641(3) 0.0740(10) Uani d . 1 . .
H H2 0.3415 1.0636 0.2269 0.089 Uiso calc R 1 . .
C C3 0.36560(15) 1.0253(4) 0.3439(3) 0.0736(10) Uani d . 1 . .
H H4 0.3401 1.0899 0.3617 0.088 Uiso calc R 1 . .
C C4 0.40350(13) 0.9443(3) 0.3996(2) 0.0579(7) Uani d . 1 . .
C C5 0.40675(18) 0.9543(4) 0.4854(2) 0.0755(10) Uani d . 1 . .
H H5 0.3814 1.0157 0.5061 0.091 Uiso calc R 1 . .
C C6 0.4449(2) 0.8784(4) 0.5364(2) 0.0716(10) Uani d . 1 . .
H H6 0.4458 0.8876 0.5917 0.086 Uiso calc R 1 . .
C C7 0.48468(15) 0.7828(3) 0.50669(17) 0.0570(7) Uani d . 1 . .
C C8 0.52670(19) 0.7027(4) 0.55738(18) 0.0738(10) Uani d . 1 . .
H H8 0.5292 0.7095 0.6131 0.089 Uiso calc R 1 . .
C C9 0.5632(2) 0.6165(5) 0.5261(2) 0.0804(11) Uani d . 1 . .
H H9 0.5913 0.5639 0.5596 0.096 Uiso calc R 1 . .
C C10 0.55826(17) 0.6069(4) 0.44265(19) 0.0665(9) Uani d . 1 . .
H H10 0.5836 0.5465 0.4213 0.080 Uiso calc R 1 . .
C C11 0.48255(12) 0.7676(3) 0.42311(14) 0.0436(5) Uani d . 1 . .
C C12 0.44102(12) 0.8493(2) 0.36792(18) 0.0439(5) Uani d . 1 . .
C C13 0.38388(10) 0.4761(3) 0.25277(14) 0.0410(5) Uani d . 1 . .
C C14 0.33523(10) 0.3825(3) 0.21265(16) 0.0399(5) Uani d . 1 . .
C C15 0.33649(12) 0.3228(3) 0.13729(17) 0.0487(6) Uani d . 1 . .
H H15 0.3685 0.3405 0.1117 0.058 Uiso calc R 1 . .
C C16 0.29160(12) 0.2379(3) 0.09939(16) 0.0517(6) Uani d . 1 . .
H H16 0.2928 0.2021 0.0481 0.062 Uiso calc R 1 . .
C C17 0.24468(11) 0.2063(3) 0.13808(16) 0.0455(5) Uani d . 1 . .
C C18 0.24310(11) 0.2618(3) 0.21406(17) 0.0478(6) Uani d . 1 . .
H H18 0.2120 0.2398 0.2406 0.057 Uiso calc R 1 . .
C C19 0.28774(12) 0.3503(3) 0.25087(18) 0.0456(6) Uani d . 1 . .
H H19 0.2859 0.3884 0.3015 0.055 Uiso calc R 1 . .
N N1 0.44028(10) 0.8320(2) 0.28788(14) 0.0444(5) Uani d . 1 . .
N N2 0.51916(11) 0.6798(3) 0.39205(13) 0.0479(5) Uani d . 1 . .
O O1 0.43043(8) 0.4755(2) 0.22214(12) 0.0539(5) Uani d . 1 . .
O O2 0.37743(8) 0.5486(2) 0.31302(12) 0.0513(4) Uani d . 1 . .
O O3 0.20243(10) 0.1196(2) 0.09953(14) 0.0597(5) Uani d . 1 . .
H H3 0.1797 0.1032 0.1314 0.080 Uiso d R 1 . .
O O1W 0.5000 0.2117(5) 0.2500 0.0887(11) Uani d S 1 . .
H H1A 0.4662 0.2768 0.2390 0.080 Uiso d R 1 . .
O O2A 0.2680(12) 0.149(2) 0.5350(17) 0.170(9) Uiso d P 0.25 A 1
H H2A 0.2595 0.0885 0.4976 0.255 Uiso d PR 0.25 A 1
H H2B 0.2873 0.1092 0.5756 0.255 Uiso d PR 0.25 A 1
O O2B 0.2665(9) 0.277(2) 0.5266(12) 0.140(6) Uiso d P 0.25 B 2
H H2C 0.2652 0.3617 0.5538 0.210 Uiso d PR 0.25 B 2
H H2D 0.2629 0.3014 0.4758 0.210 Uiso d PR 0.25 B 2

loop_
_atom_site_aniso_label
_atom_site_aniso_U_11
_atom_site_aniso_U_22
_atom_site_aniso_U_33
_atom_site_aniso_U_12
_atom_site_aniso_U_13
_atom_site_aniso_U_23
Cd 0.03554(15) 0.04883(16) 0.03178(14) 0.000 0.00419(9) 0.000
C1 0.0502(15) 0.0574(16) 0.0605(17) 0.0053(13) 0.0025(12) 0.0166(14)
C2 0.0564(18) 0.0577(17) 0.103(3) 0.0143(14) -0.0026(18) 0.0173(18)
C3 0.0585(19) 0.0589(18) 0.106(3) 0.0177(15) 0.0222(18) -0.0005(18)
C4 0.0540(16) 0.0478(14) 0.0760(19) 0.0012(12) 0.0225(14) -0.0038(13)
C5 0.086(2) 0.0678(19) 0.084(2) 0.0019(18) 0.047(2) -0.0214(18)
C6 0.095(3) 0.072(2) 0.0555(19) -0.0023(19) 0.0349(19) -0.0121(16)
C7 0.075(2) 0.0573(16) 0.0422(13) -0.0082(14) 0.0187(13) -0.0060(12)
C8 0.103(3) 0.083(2) 0.0334(14) -0.003(2) 0.0053(15) 0.0021(15)
C9 0.104(3) 0.088(2) 0.0424(17) 0.022(2) -0.0100(18) 0.0099(16)
C10 0.074(2) 0.078(2) 0.0434(15) 0.0270(17) -0.0028(14) 0.0029(15)
C11 0.0500(13) 0.0434(12) 0.0391(12) -0.0043(10) 0.0122(10) -0.0019(10)
C12 0.0418(13) 0.0394(12) 0.0527(15) -0.0040(9) 0.0143(11) -0.0002(10)
C13 0.0306(11) 0.0465(12) 0.0449(12) 0.0010(9) 0.0035(9) 0.0106(10)
C14 0.0317(11) 0.0424(11) 0.0452(13) 0.0012(9) 0.0048(9) 0.0082(10)
C15 0.0406(13) 0.0623(15) 0.0453(13) -0.0079(11) 0.0129(10) 0.0045(12)
C16 0.0509(14) 0.0653(16) 0.0398(12) -0.0085(12) 0.0098(10) 0.0027(12)
C17 0.0364(12) 0.0486(13) 0.0495(14) -0.0030(10) 0.0006(10) 0.0054(11)
C18 0.0344(11) 0.0527(13) 0.0589(15) -0.0051(10) 0.0157(10) -0.0016(12)
C19 0.0386(12) 0.0506(13) 0.0498(14) -0.0035(10) 0.0136(11) -0.0035(10)
N1 0.0418(11) 0.0441(10) 0.0473(12) 0.0020(8) 0.0077(9) 0.0079(9)
N2 0.0528(13) 0.0527(11) 0.0371(11) 0.0114(10) 0.0038(9) 0.0012(9)
O1 0.0358(9) 0.0674(12) 0.0604(11) -0.0100(8) 0.0136(8) -0.0030(9)
O2 0.0403(9) 0.0593(11) 0.0533(10) -0.0018(8) 0.0051(8) -0.0029(9)
O3 0.0494(11) 0.0754(13) 0.0533(12) -0.0203(10) 0.0054(9) -0.0041(10)
O1W 0.103(3) 0.091(3) 0.076(2) 0.000 0.027(2) 0.000

loop_
_atom_type_symbol
_atom_type_description
_atom_type_scat_dispersion_real
_atom_type_scat_dispersion_imag
_atom_type_scat_source
C C 0.0033 0.0016 'International Tables Vol C Tables 4.2.6.8 and 6.1.1.4'
H H 0.0000 0.0000 'International Tables Vol C Tables 4.2.6.8 and 6.1.1.4'
N N 0.0061 0.0033 'International Tables Vol C Tables 4.2.6.8 and 6.1.1.4'
O O 0.0106 0.0060 'International Tables Vol C Tables 4.2.6.8 and 6.1.1.4'
Cd Cd -0.8075 1.2024 'International Tables Vol C Tables 4.2.6.8 and 6.1.1.4'

loop_
_geom_angle_atom_site_label_1
_geom_angle_atom_site_label_2
_geom_angle_atom_site_label_3
_geom_angle_site_symmetry_1
_geom_angle_site_symmetry_3
_geom_angle
_geom_angle_publ_flag
O1 Cd O1 . 2_655 90.47(11) y
O1 Cd N1 . . 98.61(8) y
O1 Cd N1 . 2_655 152.69(8) y
O1 Cd N2 . . 108.40(8) y
O1 Cd N2 . 2_655 83.12(8) y
N1 Cd N1 . 2_655 85.02(11) y
N1 Cd N2 . . 69.59(8) y
N1 Cd N2 . 2_655 98.27(8) y
N2 Cd N2 . 2_655 164.01(12) y
N2 Cd O1 . 2_655 83.12(8) ?
O1 Cd N1 2_655 2_655 98.61(8) ?
O1 Cd N2 2_655 2_655 108.40(8) ?
N1 Cd O1 . 2_655 152.69(8) ?
N2 Cd N1 . 2_655 98.27(8) ?
N2 Cd N1 . 2_655 98.27(8) ?
N2 Cd N1 2_655 2_655 69.59(8) ?
N2 Cd N1 . 2_655 98.27(8) ?
N1 C1 C2 . . 122.8(3) ?
N1 C1 H1 . . 118.6 ?
C2 C1 H1 . . 118.6 ?
C3 C2 C1 . . 119.9(3) ?
C3 C2 H2 . . 120.0 ?
C1 C2 H2 . . 120.0 ?
C2 C3 C4 . . 119.7(3) ?
C2 C3 H4 . . 120.2 ?
C4 C3 H4 . . 120.2 ?
C3 C4 C12 . . 116.8(3) ?
C3 C4 C5 . . 124.1(3) ?
C12 C4 C5 . . 119.1(3) ?
C6 C5 C4 . . 122.1(3) ?
C6 C5 H5 . . 118.9 ?
C4 C5 H5 . . 118.9 ?
C5 C6 C7 . . 120.5(3) ?
C5 C6 H6 . . 119.8 ?
C7 C6 H6 . . 119.8 ?
C8 C7 C11 . . 117.4(3) ?
C8 C7 C6 . . 123.1(3) ?
C11 C7 C6 . . 119.5(3) ?
C9 C8 C7 . . 120.4(3) ?
C9 C8 H8 . . 119.8 ?
C7 C8 H8 . . 119.8 ?
C8 C9 C10 . . 118.8(3) ?
C8 C9 H9 . . 120.6 ?
C10 C9 H9 . . 120.6 ?
N2 C10 C9 . . 123.2(3) ?
N2 C10 H10 . . 118.4 ?
C9 C10 H10 . . 118.4 ?
N2 C11 C7 . . 121.9(3) ?
N2 C11 C12 . . 118.2(2) ?
C7 C11 C12 . . 119.9(3) ?
N1 C12 C4 . . 122.9(3) ?
N1 C12 C11 . . 118.3(2) ?
C4 C12 C11 . . 118.8(3) ?
O2 C13 O1 . . 123.6(2) ?
O2 C13 C14 . . 120.2(2) ?
O1 C13 C14 . . 116.1(2) ?
C15 C14 C19 . . 117.9(2) ?
C15 C14 C13 . . 121.3(2) ?
C19 C14 C13 . . 120.8(2) ?
C16 C15 C14 . . 121.8(2) ?
C16 C15 H15 . . 119.1 ?
C14 C15 H15 . . 119.1 ?
C15 C16 C17 . . 119.8(3) ?
C15 C16 H16 . . 120.1 ?
C17 C16 H16 . . 120.1 ?
O3 C17 C18 . . 122.8(2) ?
O3 C17 C16 . . 117.7(3) ?
C18 C17 C16 . . 119.5(2) ?
C17 C18 C19 . . 120.4(2) ?
C17 C18 H18 . . 119.8 ?
C19 C18 H18 . . 119.8 ?
C18 C19 C14 . . 120.7(3) ?
C18 C19 H19 . . 119.7 ?
C14 C19 H19 . . 119.7 ?
C1 N1 C12 . . 117.9(3) ?
C1 N1 Cd . . 125.8(2) ?
C12 N1 Cd . . 116.09(16) ?
C10 N2 C11 . . 118.3(2) ?
C10 N2 Cd . . 124.6(2) ?
C11 N2 Cd . . 116.60(16) ?
C13 O1 Cd . . 122.53(18) ?
C17 O3 H3 . . 106.9 ?
H2A O2A H2B . . 109.8 ?
H2C O2B H2D . . 104.8 ?

loop_
_geom_bond_atom_site_label_1
_geom_bond_atom_site_label_2
_geom_bond_site_symmetry_2
_geom_bond_distance
_geom_bond_publ_flag
Cd O1 . 2.257(2) y
Cd N1 . 2.389(2) y
Cd N2 . 2.378(2) y
Cd O1 2_655 2.257(2) ?
Cd N1 2_655 2.389(2) ?
Cd N2 2_655 2.378(2) ?
C1 N1 . 1.320(4) ?
C1 C2 . 1.386(5) ?
C1 H1 . 0.9300 ?
C2 C3 . 1.352(6) ?
C2 H2 . 0.9300 ?
C3 C4 . 1.398(5) ?
C3 H4 . 0.9300 ?
C4 C12 . 1.410(4) ?
C4 C5 . 1.433(5) ?
C5 C6 . 1.334(6) ?
C5 H5 . 0.9300 ?
C6 C7 . 1.434(5) ?
C6 H6 . 0.9300 ?
C7 C8 . 1.403(5) ?
C7 C11 . 1.404(4) ?
C8 C9 . 1.338(6) ?
C8 H8 . 0.9300 ?
C9 C10 . 1.391(5) ?
C9 H9 . 0.9300 ?
C10 N2 . 1.327(4) ?
C10 H10 . 0.9300 ?
C11 N2 . 1.348(3) ?
C11 C12 . 1.443(4) ?
C12 N1 . 1.352(4) ?
C13 O2 . 1.249(3) ?
C13 O1 . 1.268(3) ?
C13 C14 . 1.500(3) ?
C14 C15 . 1.390(4) ?
C14 C19 . 1.394(4) ?
C15 C16 . 1.380(4) ?
C15 H15 . 0.9300 ?
C16 C17 . 1.387(4) ?
C16 H16 . 0.9300 ?
C17 O3 . 1.354(3) ?
C17 C18 . 1.385(4) ?
C18 C19 . 1.390(4) ?
C18 H18 . 0.9300 ?
C19 H19 . 0.9300 ?
O3 H3 . 0.8257 ?
O1W H1A . 0.9869 ?
O2A H2A . 0.8440 ?
O2A H2B . 0.8375 ?
O2B H2C . 0.9192 ?
O2B H2D . 0.8738 ?

loop_
_geom_hbond_atom_site_label_D
_geom_hbond_atom_site_label_H
_geom_hbond_atom_site_label_A
_geom_hbond_site_symmetry_A
_geom_hbond_distance_DH
_geom_hbond_distance_HA
_geom_hbond_distance_DA
_geom_hbond_angle_DHA
_geom_hbond_publ_flag
O1W H1A O1 . 0.99 2.04 2.952(5) 152 y
O3 H3 O2 4_545 0.82 1.81 2.629(3) 170 y
